data_7135008
loop_
_publ_author_name
'Yao, Nian-Tao'
'Jiang, Jiao-Jiao'
'Qian, Bing-Yuan'
'Sun, Hui-Ying'
'Yi, Cheng'
'Zhao, Liang'

_publ_section_title
;
 Large dielectric modulation triggered by spin crossover in polar
 Hofmann-type polymers.
;
_journal_issue 85
_journal_name_full 'Chemical communications (Cambridge, England)'
_journal_page_first 16640
_journal_page_last 16643
_journal_paper_doi 10.1039/d5cc03352g
_journal_volume 61
_journal_year 2025
_chemical_formula_moiety 'C54 H30 Ag6 Fe3 N18 S3'
_chemical_formula_sum 'C54 H30 Ag6 Fe3 N18 S3'
_chemical_formula_weight 1841.91
_space_group_crystal_system hexagonal
_space_group_IT_number 170
_space_group_name_Hall 'P 65'
_space_group_name_H-M_alt 'P 65'
_atom_sites_solution_hydrogens geom
_atom_sites_solution_primary iterative
_audit_creation_date 2025-04-01
_audit_creation_method
;
Olex2 1.3
(compiled Nov 21 2019 18:26:39 for OlexSys, GUI svn.r6003)
;
_audit_update_record
;
2025-06-06 deposited with the CCDC.	2025-09-23 downloaded from the CCDC.
;
_cell_angle_alpha 90
_cell_angle_beta 90
_cell_angle_gamma 120
_cell_formula_units_Z 6
_cell_length_a 25.5460(6)
_cell_length_b 25.5460(6)
_cell_length_c 20.3560(6)
_cell_measurement_reflns_used 9058
_cell_measurement_temperature 69.8
_cell_measurement_theta_max 26.163
_cell_measurement_theta_min 2.56
_cell_volume 11504.5(5)
_computing_cell_refinement 'SAINT V8.40A (Bruker, 2019)'
_computing_data_reduction 'SAINT V8.40A (Bruker, 2019)'
_computing_molecular_graphics 'Olex2 1.3 (Dolomanov et al., 2009)'
_computing_publication_material 'Olex2 1.3 (Dolomanov et al., 2009)'
_computing_structure_refinement 'SHELXL 2018/3 (Sheldrick, 2015)'
_computing_structure_solution 'olex2.solve 1.3 (Bourhis et al., 2015)'
_diffrn_ambient_temperature 69.8
_diffrn_measured_fraction_theta_full 0.999
_diffrn_measured_fraction_theta_max 0.998
_diffrn_measurement_device_type 'Bruker APEX-II CCD'
_diffrn_measurement_method '\f and \w scans'
_diffrn_radiation_type MoK\a
_diffrn_radiation_wavelength 0.71073
_diffrn_reflns_av_R_equivalents 0.0628
_diffrn_reflns_av_unetI/netI 0.0334
_diffrn_reflns_Laue_measured_fraction_full 0.999
_diffrn_reflns_Laue_measured_fraction_max 0.998
_diffrn_reflns_limit_h_max 31
_diffrn_reflns_limit_h_min -31
_diffrn_reflns_limit_k_max 31
_diffrn_reflns_limit_k_min -31
_diffrn_reflns_limit_l_max 25
_diffrn_reflns_limit_l_min -25
_diffrn_reflns_number 163421
_diffrn_reflns_point_group_measured_fraction_full 0.999
_diffrn_reflns_point_group_measured_fraction_max 0.998
_diffrn_reflns_theta_full 25.242
_diffrn_reflns_theta_max 26.163
_diffrn_reflns_theta_min 2.203
_diffrn_source_current 1.4
_diffrn_source_power 0.07
_diffrn_source_voltage 50.0
_diffrn_standards_number 0
_exptl_absorpt_coefficient_mu 2.171
_exptl_absorpt_correction_T_max 0.4906
_exptl_absorpt_correction_T_min 0.4042
_exptl_absorpt_correction_type multi-scan
_exptl_absorpt_process_details
;
SADABS-2016/2 (Bruker,2016/2) was used for absorption correction.
wR2(int) was 0.1014 before and 0.0659 after correction.
The Ratio of minimum to maximum transmission is 0.8239.
The \l/2 correction factor is Not present.
;
_exptl_crystal_colour 'clear reddish red'
_exptl_crystal_colour_lustre clear
_exptl_crystal_colour_modifier reddish
_exptl_crystal_colour_primary red
_exptl_crystal_density_diffrn 1.595
_exptl_crystal_description block
_exptl_crystal_F_000 5328
_exptl_crystal_size_max 0.3
_exptl_crystal_size_mid 0.2
_exptl_crystal_size_min 0.2
_refine_diff_density_max 0.827
_refine_diff_density_min -0.631
_refine_diff_density_rms 0.074
_refine_ls_abs_structure_details
;
 Flack x determined using 5853 quotients [(I+)-(I-)]/[(I+)+(I-)]
 (Parsons, Flack and Wagner, Acta Cryst. B69 (2013) 249-259).
;
_refine_ls_abs_structure_Flack -0.002(8)
_refine_ls_extinction_method none
_refine_ls_goodness_of_fit_ref 1.022
_refine_ls_hydrogen_treatment constr
_refine_ls_matrix_type full
_refine_ls_number_parameters 757
_refine_ls_number_reflns 15340
_refine_ls_number_restraints 505
_refine_ls_restrained_S_all 1.020
_refine_ls_R_factor_all 0.0408
_refine_ls_R_factor_gt 0.0320
_refine_ls_shift/su_max 0.031
_refine_ls_shift/su_mean 0.001
_refine_ls_structure_factor_coef Fsqd
_refine_ls_weighting_details 'w=1/[\s^2^(Fo^2^)+(0.0384P)^2^+6.9367P] where P=(Fo^2^+2Fc^2^)/3'
_refine_ls_weighting_scheme calc
_refine_ls_wR_factor_gt 0.0728
_refine_ls_wR_factor_ref 0.0760
_reflns_Friedel_coverage 0.942
_reflns_Friedel_fraction_full 0.999
_reflns_Friedel_fraction_max 0.998
_reflns_number_gt 13507
_reflns_number_total 15340
_reflns_threshold_expression 'I > 2\s(I)'
_cod_data_source_file d5cc03352g2.cif
_cod_data_source_block 1_CCDC1
_cod_depositor_comments 'Adding full bibliography for 7135005--7135008.cif.'
_cod_original_cell_volume 11504.5(6)
_cod_database_code 7135008
_shelx_shelxl_version_number 2018/3
_shelx_space_group_comment
;
The symmetry employed for this shelxl refinement is uniquely defined
by the following loop, which should always be used as a source of
symmetry information in preference to the above space-group names.
They are only intended as comments.
;
_olex2_refinement_description
;
1. Fixed Uiso
 At 1.2 times of:
  All C(H) groups
2. Uiso/Uaniso restraints and constraints
All non-hydrogen atoms restrained to be isotropic: with sigma of 0.01 and sigma
for terminal atoms of 0.02
3.a Aromatic/amide H refined with riding coordinates:
 C42(H42), C39(H39), C29(H29), C41(H41), C30(H30), C5(H5), C11(H11), C13(H13),
 C33(H33), C38(H38), C32(H32), C10(H10), C4(H4), C2(H2), C15(H15), C24(H24),
 C7(H7), C19(H19), C36(H36), C25(H25), C28(H28), C1(H1), C18(H18), C14(H14),
 C8(H8), C16(H16), C35(H35), C22(H22), C27(H27), C21(H21)
;
_smtbx_masks_void_probe_radius 1.2
_smtbx_masks_void_truncation_radius 1.2
_olex2_submission_special_instructions 'No special instructions were received'

loop_
_space_group_symop_operation_xyz
'x, y, z'
'-y, x-y, z+2/3'
'-x+y, -x, z+1/3'
'-x, -y, z+1/2'
'y, -x+y, z+1/6'
'x-y, x, z+5/6'

loop_
_atom_site_label
_atom_site_type_symbol
_atom_site_fract_x
_atom_site_fract_y
_atom_site_fract_z
_atom_site_U_iso_or_equiv
_atom_site_adp_type
_atom_site_occupancy
_atom_site_site_symmetry_order
_atom_site_calc_flag
_atom_site_refinement_flags_posn
_atom_site_refinement_flags_adp
_atom_site_refinement_flags_occupancy
_atom_site_disorder_assembly
_atom_site_disorder_group
Ag5 Ag -0.37266(2) -0.07393(2) 0.50366(3) 0.03801(14) Uani 1 1 d . U . . .
Ag6 Ag -0.64521(3) -0.00055(3) 0.82625(3) 0.04089(14) Uani 1 1 d . U . . .
Ag2 Ag 0.34835(2) 0.35534(3) 0.18079(3) 0.04332(15) Uani 1 1 d . U . . .
Ag4 Ag -0.27079(3) -0.32065(3) 0.51304(3) 0.04614(15) Uani 1 1 d . U . . .
Ag1 Ag 0.40468(3) 0.07262(2) 0.49873(3) 0.05060(17) Uani 1 1 d . U . . .
Ag3 Ag 0.28132(3) 0.30845(3) 0.52892(3) 0.05026(17) Uani 1 1 d . U . . .
Fe2 Fe -0.31977(4) -0.19878(4) 0.34358(4) 0.02409(19) Uani 1 1 d . U . . .
Fe3 Fe -0.49577(4) -0.01189(4) 0.66049(5) 0.0255(2) Uani 1 1 d . U . . .
Fe1 Fe 0.34892(4) 0.20832(4) 0.35449(5) 0.0313(2) Uani 1 1 d . U . . .
S3 S -0.65510(7) -0.35494(7) 0.33010(9) 0.0322(4) Uani 1 1 d . U . . .
S1 S 0.68096(8) 0.38311(7) 0.33497(9) 0.0334(4) Uani 1 1 d . U . . .
S2 S 0.01619(9) 0.00443(11) 0.35579(10) 0.0571(6) Uani 1 1 d . U . . .
N5 N -0.4137(2) -0.2562(2) 0.3421(3) 0.0285(12) Uani 1 1 d . U . . .
N16 N -0.4502(3) -0.0325(2) 0.5929(3) 0.0333(13) Uani 1 1 d . U . . .
N13 N -0.3126(2) -0.2528(2) 0.4130(3) 0.0316(13) Uani 1 1 d . U . . .
N6 N -0.8988(2) -0.4649(2) 0.3294(3) 0.0261(11) Uani 1 1 d . U . . .
N18 N -0.7481(3) -0.0669(3) 0.9354(3) 0.0345(13) Uani 1 1 d . U . . .
N1 N 0.9227(3) 0.4976(2) 0.3300(3) 0.0348(13) Uani 1 1 d . U . . .
N15 N -0.3265(3) -0.1467(3) 0.4158(3) 0.0393(14) Uani 1 1 d . U . . .
N12 N 0.3385(3) 0.2552(3) 0.4274(3) 0.0423(15) Uani 1 1 d . U . . .
N3 N 0.2587(3) 0.1413(3) 0.3643(3) 0.0414(15) Uani 1 1 d . U . . .
N7 N 0.4620(2) 0.0103(2) 0.5878(3) 0.0324(13) Uani 1 1 d . U . . .
N17 N -0.5437(3) 0.0077(3) 0.7273(3) 0.0375(14) Uani 1 1 d . U . . .
N9 N 0.3277(3) 0.2561(3) 0.2877(3) 0.0434(16) Uani 1 1 d . U . . .
N2 N 0.4395(3) 0.2735(2) 0.3408(3) 0.0354(13) Uani 1 1 d . U . . .
N4 N -0.2261(3) -0.1521(3) 0.3410(3) 0.0415(15) Uani 1 1 d . U . . .
N10 N 0.4208(3) 0.4513(3) 0.0671(3) 0.0417(15) Uani 1 1 d . U . . .
C42 C -0.8844(3) -0.5082(3) 0.3291(3) 0.0260(13) Uani 1 1 d . U . . .
H42 H -0.916421 -0.548933 0.326527 0.031 Uiso 1 1 calc R U . . .
C39 C -0.7925(3) -0.3935(3) 0.3346(3) 0.0268(14) Uani 1 1 d . U . . .
H39 H -0.761394 -0.352343 0.336994 0.032 Uiso 1 1 calc R U . . .
C29 C -0.4362(3) -0.3167(3) 0.3424(3) 0.0243(13) Uani 1 1 d . U . . .
H29 H -0.408826 -0.331567 0.344148 0.029 Uiso 1 1 calc R U . . .
N11 N 0.3547(3) 0.1577(3) 0.2807(3) 0.0467(16) Uani 1 1 d . U . . .
C41 C -0.8265(3) -0.4983(3) 0.3323(3) 0.0265(14) Uani 1 1 d . U . . .
H41 H -0.819402 -0.531434 0.333355 0.032 Uiso 1 1 calc R U . . .
N14 N -0.3243(3) -0.1406(3) 0.2799(3) 0.0418(15) Uani 1 1 d . U . . .
C30 C -0.4978(3) -0.3578(2) 0.3402(3) 0.0238(13) Uani 1 1 d . U . . .
H30 H -0.512137 -0.400059 0.340428 0.029 Uiso 1 1 calc R U . . .
C31 C -0.5384(3) -0.3361(3) 0.3377(3) 0.0301(14) Uani 1 1 d . U . . .
C53 C -0.5781(3) 0.0104(3) 0.7594(4) 0.0357(16) Uani 1 1 d . U . . .
N8 N 0.3731(3) 0.1629(3) 0.4184(3) 0.0466(16) Uani 1 1 d . U . . .
C51 C -0.3373(3) -0.1191(3) 0.4483(4) 0.0370(17) Uani 1 1 d . U . . .
C49 C -0.3010(3) -0.2787(3) 0.4486(4) 0.0397(18) Uani 1 1 d . U . . .
C5 C 0.9081(3) 0.5415(3) 0.3303(3) 0.0338(15) Uani 1 1 d . U . . .
H5 H 0.940029 0.582342 0.328750 0.041 Uiso 1 1 calc R U . . .
C12 C 0.5623(3) 0.3600(3) 0.3346(4) 0.0366(16) Uani 1 1 d . U . . .
C40 C -0.7775(3) -0.4385(3) 0.3342(3) 0.0288(14) Uani 1 1 d . U . . .
C45 C 0.3266(3) 0.2884(4) 0.2501(4) 0.0424(18) Uani 1 1 d . U . . .
C11 C 0.5187(3) 0.3763(3) 0.3411(3) 0.0354(16) Uani 1 1 d . U . . .
H11 H 0.530394 0.417926 0.343047 0.042 Uiso 1 1 calc R U . . .
C13 C 0.5419(3) 0.2979(3) 0.3298(4) 0.0362(16) Uani 1 1 d . U . . .
H13 H 0.570041 0.284268 0.324606 0.043 Uiso 1 1 calc R U . . .
C3 C 0.8019(3) 0.4700(3) 0.3381(4) 0.0361(16) Uani 1 1 d . U . . .
C48 C 0.3242(3) 0.2784(4) 0.4654(4) 0.046(2) Uani 1 1 d . U . . .
C6 C 0.6270(3) 0.4044(3) 0.3347(4) 0.0355(16) Uani 1 1 d . U . . .
C33 C -0.4525(3) -0.2360(3) 0.3408(4) 0.0365(16) Uani 1 1 d . U . . .
H33 H -0.437157 -0.193652 0.341469 0.044 Uiso 1 1 calc R U . . .
C47 C 0.3485(4) 0.1213(4) 0.2433(4) 0.050(2) Uani 1 1 d . U . . .
C38 C -0.8519(3) -0.4074(3) 0.3318(3) 0.0305(14) Uani 1 1 d . U . . .
H38 H -0.860371 -0.375230 0.331482 0.037 Uiso 1 1 calc R U . . .
C32 C -0.5146(3) -0.2746(3) 0.3387(4) 0.0347(16) Uani 1 1 d . U . . .
H32 H -0.540815 -0.258286 0.337813 0.042 Uiso 1 1 calc R U . . .
C10 C 0.4597(3) 0.3341(3) 0.3447(3) 0.0326(15) Uani 1 1 d . U . . .
H10 H 0.430930 0.347004 0.350310 0.039 Uiso 1 1 calc R U . . .
C4 C 0.8491(3) 0.5306(3) 0.3328(3) 0.0362(16) Uani 1 1 d . U . . .
H4 H 0.840809 0.562844 0.330984 0.043 Uiso 1 1 calc R U . . .
C9 C 0.7388(3) 0.4569(3) 0.3364(4) 0.0348(16) Uani 1 1 d . U . . .
C54 C -0.7128(3) -0.0376(3) 0.8961(4) 0.0371(17) Uani 1 1 d . U . . .
C37 C -0.7150(3) -0.4267(3) 0.3359(3) 0.0281(14) Uani 1 1 d . U . . .
C34 C -0.6036(3) -0.3786(3) 0.3388(4) 0.0357(17) Uani 1 1 d . U . . .
C2 C 0.8175(4) 0.4255(3) 0.3359(4) 0.0445(19) Uani 1 1 d . U . . .
H2 H 0.786687 0.384192 0.337008 0.053 Uiso 1 1 calc R U . . .
C50 C -0.3231(4) -0.1009(4) 0.2517(4) 0.049(2) Uani 1 1 d . U . . .
C46 C 0.3893(4) 0.4187(4) 0.1082(4) 0.050(2) Uani 1 1 d . U . . .
C52 C -0.4217(3) -0.0437(3) 0.5582(4) 0.0415(18) Uani 1 1 d . U . . .
C15 C 0.2460(4) 0.0816(3) 0.3680(4) 0.050(2) Uani 1 1 d . U . . .
H15 H 0.278048 0.072955 0.368420 0.060 Uiso 1 1 calc R U . . .
C43 C 0.4387(3) 0.0279(3) 0.5540(4) 0.0405(18) Uani 1 1 d . U . . .
C24 C -0.1896(4) -0.0918(3) 0.3485(4) 0.054(2) Uani 1 1 d . U . . .
H24 H -0.207529 -0.067201 0.352768 0.065 Uiso 1 1 calc R U . . .
C7 C 0.6527(3) 0.4656(3) 0.3376(4) 0.0438(19) Uani 1 1 d . U . . .
H7 H 0.630214 0.485980 0.339158 0.053 Uiso 1 1 calc R U . . .
C19 C 0.2145(3) 0.1515(4) 0.3636(4) 0.048(2) Uani 1 1 d . U . . .
H19 H 0.223334 0.192242 0.362082 0.058 Uiso 1 1 calc R U . . .
C36 C -0.6959(3) -0.4675(4) 0.3467(5) 0.056(2) Uani 1 1 d . U . . .
H36 H -0.722450 -0.509661 0.352484 0.067 Uiso 1 1 calc R U . . .
C25 C -0.1264(4) -0.0641(4) 0.3502(4) 0.056(2) Uani 1 1 d . U . . .
H25 H -0.102361 -0.021332 0.353357 0.067 Uiso 1 1 calc R U . . .
C28 C -0.1975(3) -0.1846(3) 0.3365(4) 0.0420(17) Uani 1 1 d . U . . .
H28 H -0.221511 -0.227141 0.331557 0.050 Uiso 1 1 calc R U . . .
C1 C 0.8773(3) 0.4404(3) 0.3320(4) 0.0383(17) Uani 1 1 d . U . . .
H1 H 0.886596 0.408741 0.330632 0.046 Uiso 1 1 calc R U . . .
C44 C 0.3827(4) 0.1305(4) 0.4477(4) 0.053(2) Uani 1 1 d . U . . .
C18 C 0.1523(4) 0.1044(4) 0.3649(4) 0.051(2) Uani 1 1 d . U . . .
H18 H 0.120950 0.114071 0.363903 0.061 Uiso 1 1 calc R U . . .
C26 C -0.0995(3) -0.0990(3) 0.3473(3) 0.0426(18) Uani 1 1 d . U . . .
C14 C 0.4813(3) 0.2571(3) 0.3326(4) 0.0414(17) Uani 1 1 d . U . . .
H14 H 0.468301 0.215327 0.328558 0.050 Uiso 1 1 calc R U . . .
C8 C 0.7170(3) 0.4958(3) 0.3382(4) 0.048(2) Uani 1 1 d . U . . .
H8 H 0.742058 0.538519 0.339578 0.057 Uiso 1 1 calc R U . . .
C16 C 0.1872(3) 0.0353(4) 0.3711(4) 0.052(2) Uani 1 1 d . U . . .
H16 H 0.179336 -0.005013 0.375708 0.062 Uiso 1 1 calc R U . . .
C35 C -0.6333(4) -0.4400(4) 0.3480(6) 0.062(3) Uani 1 1 d . U . . .
H35 H -0.612693 -0.461922 0.354748 0.075 Uiso 1 1 calc R U . . .
C23 C -0.0333(4) -0.0738(4) 0.3543(4) 0.054(2) Uani 1 1 d . U . . .
C22 C -0.0040(4) -0.1040(4) 0.3610(4) 0.055(2) Uani 1 1 d . U . . .
H22 H -0.023076 -0.146890 0.361884 0.066 Uiso 1 1 calc R U . . .
C27 C -0.1358(4) -0.1594(4) 0.3387(4) 0.053(2) Uani 1 1 d . U . . .
H27 H -0.118346 -0.184481 0.334095 0.064 Uiso 1 1 calc R U . . .
C17 C 0.1389(4) 0.0456(4) 0.3677(4) 0.053(2) Uani 1 1 d . U . . .
C21 C 0.0599(4) -0.0646(4) 0.3668(4) 0.056(2) Uani 1 1 d . U . . .
H21 H 0.087760 -0.078692 0.371476 0.067 Uiso 1 1 calc R U . . .
C20 C 0.0767(4) -0.0051(4) 0.3651(4) 0.054(2) Uani 1 1 d . U . . .

loop_
_atom_site_aniso_label
_atom_site_aniso_U_11
_atom_site_aniso_U_22
_atom_site_aniso_U_33
_atom_site_aniso_U_23
_atom_site_aniso_U_13
_atom_site_aniso_U_12
Ag5 0.0265(3) 0.0291(3) 0.0451(3) -0.0100(2) 0.0024(2) 0.0039(2)
Ag6 0.0444(3) 0.0470(3) 0.0350(3) 0.0058(3) 0.0087(3) 0.0256(3)
Ag2 0.0309(3) 0.0599(4) 0.0421(3) 0.0016(3) 0.0008(3) 0.0249(3)
Ag4 0.0373(3) 0.0529(4) 0.0515(4) 0.0045(3) -0.0072(3) 0.0250(3)
Ag1 0.0554(4) 0.0280(3) 0.0519(4) 0.0053(3) -0.0116(3) 0.0085(3)
Ag3 0.0379(3) 0.0618(4) 0.0412(4) -0.0035(3) 0.0037(3) 0.0175(3)
Fe2 0.0238(4) 0.0214(4) 0.0269(5) -0.0018(4) -0.0018(4) 0.0112(4)
Fe3 0.0224(4) 0.0256(5) 0.0275(5) -0.0045(4) -0.0009(4) 0.0114(4)
Fe1 0.0325(5) 0.0209(5) 0.0364(6) -0.0038(4) -0.0041(4) 0.0103(4)
S3 0.0262(8) 0.0264(8) 0.0442(10) -0.0003(8) -0.0064(8) 0.0135(7)
S1 0.0467(10) 0.0267(8) 0.0341(9) 0.0071(7) 0.0127(8) 0.0237(8)
S2 0.0445(11) 0.0592(13) 0.0245(10) 0.0023(9) -0.0071(9) -0.0064(10)
N5 0.032(3) 0.024(3) 0.031(3) 0.003(2) 0.000(2) 0.015(2)
N16 0.027(3) 0.024(3) 0.041(3) -0.003(3) -0.004(3) 0.007(2)
N13 0.025(3) 0.027(3) 0.043(3) -0.001(3) -0.003(3) 0.014(2)
N6 0.026(3) 0.028(3) 0.024(3) -0.001(2) -0.003(2) 0.013(2)
N18 0.033(3) 0.038(3) 0.037(3) -0.007(3) 0.006(3) 0.021(3)
N1 0.048(3) 0.027(3) 0.030(3) 0.006(2) 0.008(3) 0.019(3)
N15 0.032(3) 0.046(4) 0.040(3) 0.002(3) 0.005(3) 0.020(3)
N12 0.033(3) 0.044(4) 0.040(4) 0.008(3) 0.008(3) 0.012(3)
N3 0.039(3) 0.031(3) 0.046(4) -0.002(3) -0.013(3) 0.011(3)
N7 0.025(3) 0.022(3) 0.038(3) -0.006(2) 0.004(3) 0.003(2)
N17 0.036(3) 0.045(4) 0.029(3) -0.001(3) 0.001(3) 0.018(3)
N9 0.045(4) 0.043(4) 0.034(4) -0.014(3) -0.002(3) 0.016(3)
N2 0.041(3) 0.036(3) 0.036(3) -0.008(3) -0.004(3) 0.024(3)
N4 0.050(4) 0.032(3) 0.029(3) -0.004(3) -0.004(3) 0.011(3)
N10 0.047(4) 0.044(4) 0.042(4) -0.003(3) -0.011(3) 0.029(3)
C42 0.024(3) 0.022(3) 0.028(3) -0.003(3) 0.000(3) 0.009(3)
C39 0.025(3) 0.017(3) 0.032(4) 0.001(3) -0.001(3) 0.006(2)
C29 0.020(3) 0.024(3) 0.034(3) 0.000(3) -0.002(3) 0.015(2)
N11 0.053(4) 0.030(3) 0.059(4) -0.004(3) -0.014(3) 0.022(3)
C41 0.034(3) 0.023(3) 0.025(3) 0.001(3) 0.004(3) 0.016(3)
N14 0.044(4) 0.046(4) 0.036(3) -0.001(3) 0.002(3) 0.023(3)
C30 0.028(3) 0.013(3) 0.027(3) 0.002(2) -0.002(3) 0.008(2)
C31 0.023(3) 0.034(3) 0.033(4) -0.001(3) -0.005(3) 0.014(3)
C53 0.034(4) 0.037(4) 0.036(4) 0.001(3) 0.001(3) 0.018(3)
N8 0.044(4) 0.030(3) 0.049(4) -0.003(3) -0.007(3) 0.006(3)
C51 0.025(4) 0.033(4) 0.044(4) 0.005(3) 0.002(3) 0.007(3)
C49 0.027(4) 0.039(4) 0.044(4) -0.005(3) 0.001(3) 0.009(3)
C5 0.042(4) 0.023(3) 0.034(4) 0.004(3) 0.008(3) 0.015(3)
C12 0.051(4) 0.036(4) 0.030(4) -0.003(3) -0.001(3) 0.027(3)
C40 0.027(3) 0.034(3) 0.025(3) -0.001(3) -0.008(3) 0.015(3)
C45 0.034(4) 0.051(5) 0.043(4) -0.008(4) 0.002(3) 0.021(4)
C11 0.057(4) 0.024(3) 0.031(4) -0.004(3) -0.003(3) 0.025(3)
C13 0.043(4) 0.031(3) 0.043(4) -0.007(3) 0.007(3) 0.025(3)
C3 0.048(4) 0.026(3) 0.035(4) 0.008(3) 0.021(3) 0.020(3)
C48 0.034(4) 0.047(5) 0.040(4) 0.008(4) -0.001(3) 0.008(4)
C6 0.044(4) 0.029(3) 0.035(4) 0.007(3) 0.011(3) 0.019(3)
C33 0.036(4) 0.027(3) 0.051(4) 0.000(3) -0.005(3) 0.019(3)
C47 0.056(5) 0.045(5) 0.052(5) -0.008(4) -0.010(4) 0.028(4)
C38 0.038(4) 0.031(3) 0.026(3) 0.004(3) 0.001(3) 0.020(3)
C32 0.025(3) 0.030(3) 0.054(4) 0.008(3) -0.002(3) 0.017(3)
C10 0.042(4) 0.034(4) 0.033(4) -0.004(3) -0.002(3) 0.027(3)
C4 0.051(4) 0.022(3) 0.039(4) 0.009(3) 0.011(3) 0.020(3)
C9 0.045(4) 0.027(3) 0.035(4) -0.001(3) 0.013(3) 0.019(3)
C54 0.044(4) 0.040(4) 0.031(4) -0.004(3) 0.002(3) 0.023(4)
C37 0.025(3) 0.027(3) 0.033(3) 0.000(3) -0.006(3) 0.014(3)
C34 0.030(3) 0.028(3) 0.056(5) 0.009(3) -0.002(3) 0.020(3)
C2 0.052(4) 0.023(3) 0.059(5) 0.011(3) 0.022(4) 0.019(3)
C50 0.046(5) 0.062(5) 0.049(5) -0.001(4) -0.004(4) 0.035(4)
C46 0.035(4) 0.061(5) 0.058(5) -0.004(4) -0.007(4) 0.028(4)
C52 0.035(4) 0.028(4) 0.047(4) -0.005(3) -0.008(3) 0.006(3)
C15 0.050(5) 0.034(4) 0.054(5) 0.000(4) -0.007(4) 0.012(4)
C43 0.034(4) 0.030(4) 0.039(4) 0.000(3) -0.002(3) 0.002(3)
C24 0.069(5) 0.035(4) 0.047(5) -0.004(4) -0.004(4) 0.017(4)
C7 0.050(4) 0.025(3) 0.063(5) 0.004(3) 0.017(4) 0.024(3)
C19 0.038(4) 0.044(4) 0.047(5) -0.007(4) -0.007(4) 0.009(4)
C36 0.039(4) 0.034(4) 0.096(7) 0.004(4) -0.011(4) 0.019(3)
C25 0.054(5) 0.038(4) 0.037(4) -0.002(3) -0.006(4) -0.006(4)
C28 0.039(4) 0.033(4) 0.048(4) 0.001(3) 0.006(3) 0.014(3)
C1 0.040(4) 0.027(3) 0.051(4) 0.007(3) 0.015(3) 0.019(3)
C44 0.049(5) 0.032(4) 0.056(5) 0.001(4) -0.009(4) 0.006(4)
C18 0.040(4) 0.051(5) 0.043(4) 0.008(4) 0.000(4) 0.007(4)
C26 0.040(4) 0.039(4) 0.024(4) -0.003(3) 0.000(3) 0.001(3)
C14 0.054(4) 0.042(4) 0.041(4) -0.005(3) 0.001(4) 0.033(4)
C8 0.048(4) 0.031(4) 0.068(5) 0.009(4) 0.013(4) 0.023(3)
C16 0.035(4) 0.045(5) 0.050(5) 0.001(4) -0.012(4) 0.000(4)
C35 0.040(4) 0.039(4) 0.112(7) 0.010(5) -0.001(5) 0.022(4)
C23 0.047(5) 0.054(5) 0.024(4) 0.002(4) 0.004(3) -0.001(4)
C22 0.044(5) 0.048(5) 0.045(5) 0.002(4) -0.002(4) 0.002(4)
C27 0.041(4) 0.057(5) 0.049(5) -0.007(4) 0.006(4) 0.016(4)
C17 0.047(5) 0.048(5) 0.030(4) 0.000(3) -0.008(3) -0.002(4)
C21 0.053(5) 0.049(5) 0.037(4) 0.005(4) 0.004(4) 0.004(4)
C20 0.037(4) 0.056(5) 0.029(4) -0.005(4) -0.006(3) -0.006(4)

loop_
_atom_type_symbol
_atom_type_description
_atom_type_scat_dispersion_real
_atom_type_scat_dispersion_imag
_atom_type_scat_source
C C 0.0033 0.0016 'International Tables Vol C Tables 4.2.6.8 and 6.1.1.4'
H H 0.0000 0.0000 'International Tables Vol C Tables 4.2.6.8 and 6.1.1.4'
Ag Ag -0.8971 1.1015 'International Tables Vol C Tables 4.2.6.8 and 6.1.1.4'
Fe Fe 0.3463 0.8444 'International Tables Vol C Tables 4.2.6.8 and 6.1.1.4'
N N 0.0061 0.0033 'International Tables Vol C Tables 4.2.6.8 and 6.1.1.4'
S S 0.1246 0.1234 'International Tables Vol C Tables 4.2.6.8 and 6.1.1.4'

loop_
_geom_angle_atom_site_label_1
_geom_angle_atom_site_label_2
_geom_angle_atom_site_label_3
_geom_angle
_geom_angle_site_symmetry_1
_geom_angle_site_symmetry_3
_geom_angle_publ_flag
C52 Ag5 C51 170.0(3) . . ?
C53 Ag6 Ag3 78.1(2) . 5_455 ?
C54 Ag6 Ag3 111.4(2) . 5_455 ?
C54 Ag6 C53 161.7(3) . . ?
C46 Ag2 C45 164.8(3) . . ?
C47 Ag4 C49 170.2(3) 3 . ?
C43 Ag1 C44 170.8(3) . . ?
C48 Ag3 Ag6 109.8(2) . 6_664 ?
C50 Ag3 Ag6 79.6(2) 3 6_664 ?
C50 Ag3 C48 168.0(3) 3 . ?
N13 Fe2 N5 89.8(2) . . ?
N13 Fe2 N18 91.8(2) . 3_444 ?
N13 Fe2 N15 90.4(2) . . ?
N13 Fe2 N4 86.4(2) . . ?
N18 Fe2 N5 85.0(2) 3_444 . ?
N18 Fe2 N4 88.3(2) 3_444 . ?
N15 Fe2 N5 91.6(2) . . ?
N15 Fe2 N18 175.9(2) . 3_444 ?
N15 Fe2 N4 95.3(2) . . ?
N4 Fe2 N5 172.2(2) . . ?
N14 Fe2 N5 92.2(2) . . ?
N14 Fe2 N13 175.9(2) . . ?
N14 Fe2 N18 91.9(2) . 3_444 ?
N14 Fe2 N15 85.9(2) . . ?
N14 Fe2 N4 92.0(3) . . ?
N16 Fe3 N6 91.3(2) . 3_445 ?
N16 Fe3 N1 90.4(2) . 3_565 ?
N16 Fe3 N7 91.8(2) . 1_455 ?
N16 Fe3 N17 178.6(2) . . ?
N16 Fe3 N10 88.7(2) . 2 ?
N6 Fe3 N1 177.1(2) 3_445 3_565 ?
N7 Fe3 N6 91.9(2) 1_455 3_445 ?
N7 Fe3 N1 90.4(2) 1_455 3_565 ?
N17 Fe3 N6 87.7(2) . 3_445 ?
N17 Fe3 N1 90.7(2) . 3_565 ?
N17 Fe3 N7 87.2(2) . 1_455 ?
N17 Fe3 N10 92.4(2) . 2 ?
N10 Fe3 N6 90.3(2) 2 3_445 ?
N10 Fe3 N1 87.4(2) 2 3_565 ?
N10 Fe3 N7 177.7(2) 2 1_455 ?
N12 Fe1 N3 89.8(2) . . ?
N12 Fe1 N9 88.9(2) . . ?
N12 Fe1 N2 92.7(2) . . ?
N12 Fe1 N11 177.0(3) . . ?
N12 Fe1 N8 92.1(3) . . ?
N3 Fe1 N2 177.4(2) . . ?
N9 Fe1 N3 92.3(2) . . ?
N9 Fe1 N2 87.4(2) . . ?
N11 Fe1 N3 87.2(3) . . ?
N11 Fe1 N9 90.8(2) . . ?
N11 Fe1 N2 90.3(2) . . ?
N8 Fe1 N3 89.8(2) . . ?
N8 Fe1 N9 177.7(3) . . ?
N8 Fe1 N2 90.5(2) . . ?
N8 Fe1 N11 88.3(3) . . ?
C37 S3 C34 92.8(3) . . ?
C6 S1 C9 92.2(3) . . ?
C20 S2 C23 91.6(4) . . ?
C29 N5 Fe2 118.9(4) . . ?
C33 N5 Fe2 123.0(4) . . ?
C33 N5 C29 118.1(5) . . ?
C52 N16 Fe3 175.2(6) . . ?
C49 N13 Fe2 171.1(6) . . ?
C42 N6 Fe3 122.2(4) . 2_454 ?
C42 N6 C38 116.1(5) . . ?
C38 N6 Fe3 121.8(4) . 2_454 ?
C54 N18 Fe2 171.9(6) . 2_455 ?
C5 N1 Fe3 122.5(5) . 2_664 ?
C1 N1 Fe3 120.1(4) . 2_664 ?
C1 N1 C5 117.4(6) . . ?
C51 N15 Fe2 168.5(6) . . ?
C48 N12 Fe1 169.9(6) . . ?
C15 N3 Fe1 117.6(5) . . ?
C19 N3 Fe1 123.9(5) . . ?
C19 N3 C15 118.4(7) . . ?
C43 N7 Fe3 170.5(6) . 1_655 ?
C53 N17 Fe3 168.4(6) . . ?
C45 N9 Fe1 168.1(7) . . ?
C10 N2 Fe1 122.4(4) . . ?
C14 N2 Fe1 120.4(5) . . ?
C14 N2 C10 117.0(6) . . ?
C24 N4 Fe2 126.4(6) . . ?
C24 N4 C28 115.3(7) . . ?
C28 N4 Fe2 118.1(5) . . ?
C46 N10 Fe3 167.3(6) . 3_554 ?
N6 C42 H42 117.7 . . ?
N6 C42 C41 124.5(6) . . ?
C41 C42 H42 117.7 . . ?
C40 C39 H39 119.6 . . ?
C38 C39 H39 119.6 . . ?
C38 C39 C40 120.8(6) . . ?
N5 C29 H29 118.7 . . ?
N5 C29 C30 122.6(5) . . ?
C30 C29 H29 118.7 . . ?
C47 N11 Fe1 168.1(7) . . ?
C42 C41 H41 120.2 . . ?
C42 C41 C40 119.5(6) . . ?
C40 C41 H41 120.2 . . ?
C50 N14 Fe2 169.0(7) . . ?
C29 C30 H30 120.5 . . ?
C29 C30 C31 118.9(5) . . ?
C31 C30 H30 120.5 . . ?
C30 C31 C34 119.9(6) . . ?
C32 C31 C30 117.4(6) . . ?
C32 C31 C34 122.5(6) . . ?
N17 C53 Ag6 169.0(7) . . ?
C44 N8 Fe1 169.9(7) . . ?
N15 C51 Ag5 170.4(7) . . ?
N13 C49 Ag4 174.4(6) . . ?
N1 C5 H5 118.1 . . ?
N1 C5 C4 123.8(6) . . ?
C4 C5 H5 118.1 . . ?
C11 C12 C13 116.7(7) . . ?
C11 C12 C6 122.5(6) . . ?
C13 C12 C6 120.8(6) . . ?
C39 C40 C41 115.9(6) . . ?
C39 C40 C37 123.6(6) . . ?
C41 C40 C37 120.6(6) . . ?
N9 C45 Ag2 165.1(7) . . ?
C12 C11 H11 119.5 . . ?
C10 C11 C12 120.9(6) . . ?
C10 C11 H11 119.5 . . ?
C12 C13 H13 120.1 . . ?
C14 C13 C12 119.9(6) . . ?
C14 C13 H13 120.1 . . ?
C4 C3 C9 119.0(6) . . ?
C2 C3 C4 117.4(7) . . ?
C2 C3 C9 123.0(6) . . ?
N12 C48 Ag3 168.9(7) . . ?
C12 C6 S1 122.0(5) . . ?
C7 C6 S1 111.2(5) . . ?
C7 C6 C12 126.7(6) . . ?
N5 C33 H33 118.8 . . ?
N5 C33 C32 122.4(6) . . ?
C32 C33 H33 118.8 . . ?
N11 C47 Ag4 169.4(8) . 2_554 ?
N6 C38 C39 123.1(6) . . ?
N6 C38 H38 118.4 . . ?
C39 C38 H38 118.4 . . ?
C31 C32 C33 120.5(6) . . ?
C31 C32 H32 119.7 . . ?
C33 C32 H32 119.7 . . ?
N2 C10 H10 118.7 . . ?
C11 C10 N2 122.7(6) . . ?
C11 C10 H10 118.7 . . ?
C5 C4 C3 118.0(6) . . ?
C5 C4 H4 121.0 . . ?
C3 C4 H4 121.0 . . ?
C3 C9 S1 119.5(5) . . ?
C8 C9 S1 111.2(6) . . ?
C8 C9 C3 129.3(6) . . ?
N18 C54 Ag6 167.2(6) . . ?
C40 C37 S3 121.2(5) . . ?
C36 C37 S3 111.0(5) . . ?
C36 C37 C40 127.6(6) . . ?
C31 C34 S3 121.8(5) . . ?
C35 C34 S3 109.6(5) . . ?
C35 C34 C31 128.6(6) . . ?
C3 C2 H2 119.7 . . ?
C3 C2 C1 120.7(6) . . ?
C1 C2 H2 119.7 . . ?
N14 C50 Ag3 171.3(7) . 2_554 ?
N10 C46 Ag2 166.9(7) . . ?
N16 C52 Ag5 172.1(7) . . ?
N3 C15 H15 119.9 . . ?
C16 C15 N3 120.2(8) . . ?
C16 C15 H15 119.9 . . ?
N7 C43 Ag1 171.4(6) . . ?
N4 C24 H24 118.5 . . ?
N4 C24 C25 123.0(8) . . ?
C25 C24 H24 118.5 . . ?
C6 C7 H7 123.6 . . ?
C6 C7 C8 112.7(6) . . ?
C8 C7 H7 123.6 . . ?
N3 C19 H19 118.3 . . ?
N3 C19 C18 123.3(8) . . ?
C18 C19 H19 118.3 . . ?
C37 C36 H36 124.0 . . ?
C37 C36 C35 112.1(7) . . ?
C35 C36 H36 124.0 . . ?
C24 C25 H25 120.2 . . ?
C26 C25 C24 119.6(7) . . ?
C26 C25 H25 120.2 . . ?
N4 C28 H28 118.1 . . ?
N4 C28 C27 123.8(7) . . ?
C27 C28 H28 118.1 . . ?
N1 C1 C2 122.6(6) . . ?
N1 C1 H1 118.7 . . ?
C2 C1 H1 118.7 . . ?
N8 C44 Ag1 176.9(8) . . ?
C19 C18 H18 120.5 . . ?
C17 C18 C19 119.1(9) . . ?
C17 C18 H18 120.5 . . ?
C25 C26 C23 123.0(7) . . ?
C27 C26 C25 117.8(7) . . ?
C27 C26 C23 119.2(8) . . ?
N2 C14 C13 122.8(7) . . ?
N2 C14 H14 118.6 . . ?
C13 C14 H14 118.6 . . ?
C9 C8 C7 112.7(6) . . ?
C9 C8 H8 123.6 . . ?
C7 C8 H8 123.6 . . ?
C15 C16 H16 119.1 . . ?
C15 C16 C17 121.9(8) . . ?
C17 C16 H16 119.1 . . ?
C34 C35 C36 114.4(7) . . ?
C34 C35 H35 122.8 . . ?
C36 C35 H35 122.8 . . ?
C26 C23 S2 120.8(7) . . ?
C22 C23 S2 111.5(7) . . ?
C22 C23 C26 127.6(8) . . ?
C23 C22 H22 123.9 . . ?
C23 C22 C21 112.1(9) . . ?
C21 C22 H22 123.9 . . ?
C28 C27 H27 119.8 . . ?
C26 C27 C28 120.5(8) . . ?
C26 C27 H27 119.8 . . ?
C18 C17 C16 117.0(7) . . ?
C18 C17 C20 122.4(9) . . ?
C16 C17 C20 120.6(8) . . ?
C22 C21 H21 123.3 . . ?
C20 C21 C22 113.4(9) . . ?
C20 C21 H21 123.3 . . ?
C17 C20 S2 122.9(8) . . ?
C21 C20 S2 111.3(6) . . ?
C21 C20 C17 125.8(9) . . ?

loop_
_geom_bond_atom_site_label_1
_geom_bond_atom_site_label_2
_geom_bond_distance
_geom_bond_site_symmetry_2
_geom_bond_publ_flag
Ag5 C51 2.112(8) . ?
Ag5 C52 2.088(9) . ?
Ag6 Ag3 3.1325(8) 5_455 ?
Ag6 C53 2.094(7) . ?
Ag6 C54 2.066(8) . ?
Ag2 C45 2.068(9) . ?
Ag2 C46 2.051(10) . ?
Ag4 C49 2.071(8) . ?
Ag4 C47 2.053(8) 3 ?
Ag1 C43 2.076(9) . ?
Ag1 C44 2.099(9) . ?
Ag3 C48 2.073(9) . ?
Ag3 C50 2.070(9) 3 ?
Fe2 N5 2.096(5) . ?
Fe2 N13 2.046(6) . ?
Fe2 N18 2.049(6) 3_444 ?
Fe2 N15 2.047(7) . ?
Fe2 N4 2.072(6) . ?
Fe2 N14 2.018(7) . ?
Fe3 N16 2.035(6) . ?
Fe3 N6 2.083(5) 3_445 ?
Fe3 N1 2.084(6) 3_565 ?
Fe3 N7 2.070(7) 1_455 ?
Fe3 N17 2.053(6) . ?
Fe3 N10 2.069(7) 2 ?
Fe1 N12 2.007(7) . ?
Fe1 N3 2.082(6) . ?
Fe1 N9 2.072(8) . ?
Fe1 N2 2.086(6) . ?
Fe1 N11 2.036(7) . ?
Fe1 N8 2.034(7) . ?
S3 C37 1.707(6) . ?
S3 C34 1.710(6) . ?
S1 C6 1.715(7) . ?
S1 C9 1.718(7) . ?
S2 C23 1.752(8) . ?
S2 C20 1.691(10) . ?
N5 C29 1.351(7) . ?
N5 C33 1.325(8) . ?
N16 C52 1.150(9) . ?
N13 C49 1.117(9) . ?
N6 C42 1.331(8) . ?
N6 C38 1.354(8) . ?
N18 C54 1.156(9) . ?
N1 C5 1.347(8) . ?
N1 C1 1.338(8) . ?
N15 C51 1.098(9) . ?
N12 C48 1.140(10) . ?
N3 C15 1.393(9) . ?
N3 C19 1.279(10) . ?
N7 C43 1.141(9) . ?
N17 C53 1.124(9) . ?
N9 C45 1.136(10) . ?
N2 C10 1.368(8) . ?
N2 C14 1.337(8) . ?
N4 C24 1.353(9) . ?
N4 C28 1.354(9) . ?
N10 C46 1.171(10) . ?
C42 H42 0.9500 . ?
C42 C41 1.371(8) . ?
C39 H39 0.9500 . ?
C39 C40 1.384(9) . ?
C39 C38 1.374(9) . ?
C29 H29 0.9500 . ?
C29 C30 1.388(8) . ?
N11 C47 1.148(10) . ?
C41 H41 0.9500 . ?
C41 C40 1.409(8) . ?
N14 C50 1.155(10) . ?
C30 H30 0.9500 . ?
C30 C31 1.401(8) . ?
C31 C32 1.373(9) . ?
C31 C34 1.464(9) . ?
N8 C44 1.143(10) . ?
C5 H5 0.9500 . ?
C5 C4 1.389(10) . ?
C12 C11 1.376(9) . ?
C12 C13 1.404(9) . ?
C12 C6 1.465(10) . ?
C40 C37 1.468(8) . ?
C11 H11 0.9500 . ?
C11 C10 1.347(10) . ?
C13 H13 0.9500 . ?
C13 C14 1.368(10) . ?
C3 C4 1.412(9) . ?
C3 C9 1.475(10) . ?
C3 C2 1.380(9) . ?
C6 C7 1.361(9) . ?
C33 H33 0.9500 . ?
C33 C32 1.389(9) . ?
C38 H38 0.9500 . ?
C32 H32 0.9500 . ?
C10 H10 0.9500 . ?
C4 H4 0.9500 . ?
C9 C8 1.360(9) . ?
C37 C36 1.372(9) . ?
C34 C35 1.371(10) . ?
C2 H2 0.9500 . ?
C2 C1 1.381(10) . ?
C15 H15 0.9500 . ?
C15 C16 1.372(11) . ?
C24 H24 0.9500 . ?
C24 C25 1.401(12) . ?
C7 H7 0.9500 . ?
C7 C8 1.423(10) . ?
C19 H19 0.9500 . ?
C19 C18 1.436(10) . ?
C36 H36 0.9500 . ?
C36 C35 1.391(11) . ?
C25 H25 0.9500 . ?
C25 C26 1.374(12) . ?
C28 H28 0.9500 . ?
C28 C27 1.375(10) . ?
C1 H1 0.9500 . ?
C18 H18 0.9500 . ?
C18 C17 1.365(12) . ?
C26 C23 1.485(11) . ?
C26 C27 1.355(10) . ?
C14 H14 0.9500 . ?
C8 H8 0.9500 . ?
C16 H16 0.9500 . ?
C16 C17 1.385(12) . ?
C35 H35 0.9500 . ?
C23 C22 1.325(12) . ?
C22 H22 0.9500 . ?
C22 C21 1.429(11) . ?
C27 H27 0.9500 . ?
C17 C20 1.466(10) . ?
C21 H21 0.9500 . ?
C21 C20 1.359(12) . ?

loop_
_geom_torsion_atom_site_label_1
_geom_torsion_atom_site_label_2
_geom_torsion_atom_site_label_3
_geom_torsion_atom_site_label_4
_geom_torsion
_geom_torsion_site_symmetry_1
_geom_torsion_site_symmetry_2
_geom_torsion_site_symmetry_3
_geom_torsion_site_symmetry_4
_geom_torsion_publ_flag
Fe2 N5 C29 C30 -178.8(5) . . . . ?
Fe2 N5 C33 C32 178.8(6) . . . . ?
Fe2 N4 C24 C25 175.9(6) . . . . ?
Fe2 N4 C28 C27 -175.6(6) . . . . ?
Fe3 N6 C42 C41 -178.1(5) 2_454 . . . ?
Fe3 N6 C38 C39 178.6(5) 2_454 . . . ?
Fe3 N1 C5 C4 -179.4(5) 2_664 . . . ?
Fe3 N1 C1 C2 178.0(6) 2_664 . . . ?
Fe3 N17 C53 Ag6 66(5) . . . . ?
Fe3 N10 C46 Ag2 17(6) 3_554 . . . ?
Fe1 N12 C48 Ag3 17(7) . . . . ?
Fe1 N3 C15 C16 -176.6(6) . . . . ?
Fe1 N3 C19 C18 174.6(6) . . . . ?
Fe1 N9 C45 Ag2 8(5) . . . . ?
Fe1 N2 C10 C11 174.6(5) . . . . ?
Fe1 N2 C14 C13 -173.5(6) . . . . ?
Fe1 N11 C47 Ag4 26(7) . . . 2_554 ?
S3 C37 C36 C35 -1.7(11) . . . . ?
S3 C34 C35 C36 1.3(12) . . . . ?
S1 C6 C7 C8 1.7(9) . . . . ?
S1 C9 C8 C7 -0.6(9) . . . . ?
S2 C23 C22 C21 -0.7(9) . . . . ?
N5 C29 C30 C31 -0.1(10) . . . . ?
N5 C33 C32 C31 0.0(12) . . . . ?
N6 C42 C41 C40 -2.0(10) . . . . ?
N1 C5 C4 C3 2.8(11) . . . . ?
N3 C15 C16 C17 2.9(13) . . . . ?
N3 C19 C18 C17 0.6(13) . . . . ?
N4 C24 C25 C26 -3.1(13) . . . . ?
N4 C28 C27 C26 1.6(13) . . . . ?
C42 N6 C38 C39 -0.8(9) . . . . ?
C42 C41 C40 C39 2.0(9) . . . . ?
C42 C41 C40 C37 -178.5(6) . . . . ?
C39 C40 C37 S3 -7.0(10) . . . . ?
C39 C40 C37 C36 168.1(8) . . . . ?
C29 N5 C33 C32 -1.2(11) . . . . ?
C29 C30 C31 C32 -1.1(10) . . . . ?
C29 C30 C31 C34 -176.9(6) . . . . ?
C41 C40 C37 S3 173.6(5) . . . . ?
C41 C40 C37 C36 -11.4(12) . . . . ?
C30 C31 C32 C33 1.1(11) . . . . ?
C30 C31 C34 S3 -175.4(5) . . . . ?
C30 C31 C34 C35 6.5(13) . . . . ?
C31 C34 C35 C36 179.6(9) . . . . ?
C5 N1 C1 C2 -1.6(11) . . . . ?
C12 C11 C10 N2 -1.5(11) . . . . ?
C12 C13 C14 N2 -1.0(12) . . . . ?
C12 C6 C7 C8 178.8(7) . . . . ?
C40 C39 C38 N6 1.0(10) . . . . ?
C40 C37 C36 C35 -177.2(8) . . . . ?
C11 C12 C13 C14 -0.9(11) . . . . ?
C11 C12 C6 S1 173.2(6) . . . . ?
C11 C12 C6 C7 -3.6(12) . . . . ?
C13 C12 C11 C10 2.1(10) . . . . ?
C13 C12 C6 S1 -4.7(10) . . . . ?
C13 C12 C6 C7 178.5(8) . . . . ?
C3 C9 C8 C7 -178.1(7) . . . . ?
C3 C2 C1 N1 -0.2(13) . . . . ?
C6 S1 C9 C3 179.1(6) . . . . ?
C6 S1 C9 C8 1.3(6) . . . . ?
C6 C12 C11 C10 -176.0(7) . . . . ?
C6 C12 C13 C14 177.2(7) . . . . ?
C6 C7 C8 C9 -0.7(11) . . . . ?
C33 N5 C29 C30 1.3(10) . . . . ?
C38 N6 C42 C41 1.3(9) . . . . ?
C38 C39 C40 C41 -1.6(10) . . . . ?
C38 C39 C40 C37 178.9(6) . . . . ?
C32 C31 C34 S3 9.0(11) . . . . ?
C32 C31 C34 C35 -169.1(9) . . . . ?
C10 N2 C14 C13 1.6(11) . . . . ?
C4 C3 C9 S1 173.8(6) . . . . ?
C4 C3 C9 C8 -8.8(12) . . . . ?
C4 C3 C2 C1 3.3(12) . . . . ?
C9 S1 C6 C12 -179.0(6) . . . . ?
C9 S1 C6 C7 -1.8(6) . . . . ?
C9 C3 C4 C5 -176.0(6) . . . . ?
C9 C3 C2 C1 174.4(7) . . . . ?
C37 S3 C34 C31 179.6(7) . . . . ?
C37 S3 C34 C35 -2.0(7) . . . . ?
C37 C36 C35 C34 0.2(14) . . . . ?
C34 S3 C37 C40 178.0(6) . . . . ?
C34 S3 C37 C36 2.1(7) . . . . ?
C34 C31 C32 C33 176.8(7) . . . . ?
C2 C3 C4 C5 -4.4(11) . . . . ?
C2 C3 C9 S1 2.8(10) . . . . ?
C2 C3 C9 C8 -179.9(8) . . . . ?
C15 N3 C19 C18 -1.4(12) . . . . ?
C15 C16 C17 C18 -3.7(12) . . . . ?
C15 C16 C17 C20 174.4(8) . . . . ?
C24 N4 C28 C27 -0.5(11) . . . . ?
C24 C25 C26 C23 -174.9(7) . . . . ?
C24 C25 C26 C27 4.1(12) . . . . ?
C19 N3 C15 C16 -0.3(12) . . . . ?
C19 C18 C17 C16 1.9(12) . . . . ?
C19 C18 C17 C20 -176.1(7) . . . . ?
C25 C26 C23 S2 -8.7(10) . . . . ?
C25 C26 C23 C22 170.2(8) . . . . ?
C25 C26 C27 C28 -3.4(12) . . . . ?
C28 N4 C24 C25 1.2(12) . . . . ?
C1 N1 C5 C4 0.3(11) . . . . ?
C18 C17 C20 S2 2.1(11) . . . . ?
C18 C17 C20 C21 179.2(8) . . . . ?
C26 C23 C22 C21 -179.7(7) . . . . ?
C14 N2 C10 C11 -0.4(10) . . . . ?
C16 C17 C20 S2 -175.8(6) . . . . ?
C16 C17 C20 C21 1.3(13) . . . . ?
C23 S2 C20 C17 177.5(7) . . . . ?
C23 S2 C20 C21 0.1(6) . . . . ?
C23 C26 C27 C28 175.6(7) . . . . ?
C23 C22 C21 C20 0.7(11) . . . . ?
C22 C21 C20 S2 -0.5(9) . . . . ?
C22 C21 C20 C17 -177.9(7) . . . . ?
C27 C26 C23 S2 172.4(6) . . . . ?
C27 C26 C23 C22 -8.7(12) . . . . ?
C20 S2 C23 C26 179.4(6) . . . . ?
C20 S2 C23 C22 0.4(7) . . . . ?

loop_
_smtbx_masks_void_nr
_smtbx_masks_void_average_x
_smtbx_masks_void_average_y
_smtbx_masks_void_average_z
_smtbx_masks_void_volume
_smtbx_masks_void_count_electrons
_smtbx_masks_void_content
1 -0.666 -0.284 0.557 3953.4 821.3 ?
